data_2217007
loop_
_publ_author_name
'Chong-Bo Liu'
'Hui-Liang Wen'
'Fan Deng'
'Jun-Hui Zuo'

_publ_section_title
;Tetrakis[\m-3-(3-pyridyl)acrylato-\k^2^<i>O</i>:<i>O</i>']bis{(1,10-phenanthroline-\k^2^<i>N</i>,<i>N</i>')[3-(3-pyridyl)acrylato-\k^2^<i>O</i>,<i>O</i>']europium(III)}
 pentahydrate
;
_journal_coeditor_code DN2276
_journal_issue 1
_journal_name_full 'Acta Crystallographica Section E'
_journal_page_first m201
_journal_page_last m201
_journal_paper_doi 10.1107/S1600536807066263
_journal_volume 64
_journal_year 2008
_chemical_formula_iupac '[Eu2 (C8 H6 N O2)6 (C12 H8 N2)2], 5H2 O'
_chemical_formula_moiety 'C72 H52 Eu2 N10 O12, 4(H2 O), H2 O'
_chemical_formula_sum 'C72 H62 Eu2 N10 O17'
_chemical_formula_weight 1643.24
_chemical_name_systematic
;
tetrakis[\m-3-(3-pyridyl)acrylato-\k^2^O:O']bis{(1,10-phenanthroline-
\k^2^N,N')[3-(3-pyridyl)acrylato-\k^2^O,O']europium(III)] pentahydrate
;
_space_group_IT_number 15
_symmetry_cell_setting monoclinic
_symmetry_space_group_name_Hall '-C 2yc'
_symmetry_space_group_name_H-M 'C 1 2/c 1'
_atom_sites_solution_hydrogens geom
_atom_sites_solution_primary direct
_atom_sites_solution_secondary difmap
_audit_creation_method SHELXL-97
_cell_angle_alpha 90.00
_cell_angle_beta 100.330(10)
_cell_angle_gamma 90.00
_cell_formula_units_Z 4
_cell_length_a 25.434(2)
_cell_length_b 12.320(10)
_cell_length_c 22.595(19)
_cell_measurement_reflns_used 7048
_cell_measurement_temperature 293(2)
_cell_measurement_theta_max 28.07
_cell_measurement_theta_min 2.66
_cell_volume 6965(8)
_computing_cell_refinement 'SAINT (Bruker, 1998)'
_computing_data_collection 'SMART (Bruker, 1998)'
_computing_data_reduction 'SAINT (Bruker, 1998)'
_computing_molecular_graphics 'ORTEPIII (Burnett & Johnson, 1996)and ORTEP-3 for Windows (Farrugia, 1997)'
_computing_publication_material 'SHELXL97 (Sheldrick, 1997)'
_computing_structure_refinement 'SHELXL97 (Sheldrick, 1997)'
_computing_structure_solution 'SHELXS97 (Sheldrick, 1997)'
_diffrn_ambient_temperature 293(2)
_diffrn_measured_fraction_theta_full 0.999
_diffrn_measured_fraction_theta_max 0.999
_diffrn_measurement_device_type 'Bruker SMART CCD area-detector'
_diffrn_measurement_method '\f and \w scans'
_diffrn_radiation_monochromator graphite
_diffrn_radiation_source 'fine-focus sealed tube'
_diffrn_radiation_type MoK\a
_diffrn_radiation_wavelength 0.71073
_diffrn_reflns_av_R_equivalents 0.0215
_diffrn_reflns_av_sigmaI/netI 0.0186
_diffrn_reflns_limit_h_max 30
_diffrn_reflns_limit_h_min -30
_diffrn_reflns_limit_k_max 14
_diffrn_reflns_limit_k_min -14
_diffrn_reflns_limit_l_max 27
_diffrn_reflns_limit_l_min -27
_diffrn_reflns_number 25928
_diffrn_reflns_theta_full 25.50
_diffrn_reflns_theta_max 25.50
_diffrn_reflns_theta_min 2.49
_exptl_absorpt_coefficient_mu 1.862
_exptl_absorpt_correction_T_max 0.7912
_exptl_absorpt_correction_T_min 0.5847
_exptl_absorpt_correction_type multi-scan
_exptl_absorpt_process_details '(SADABS; Sheldrick, 1996)'
_exptl_crystal_colour colorless
_exptl_crystal_density_diffrn 1.567
_exptl_crystal_density_method 'not measured'
_exptl_crystal_description block
_exptl_crystal_F_000 3304
_exptl_crystal_size_max 0.32
_exptl_crystal_size_mid 0.27
_exptl_crystal_size_min 0.13
_refine_diff_density_max 0.343
_refine_diff_density_min -0.251
_refine_ls_extinction_method none
_refine_ls_goodness_of_fit_ref 1.031
_refine_ls_hydrogen_treatment constr
_refine_ls_matrix_type full
_refine_ls_number_parameters 460
_refine_ls_number_reflns 6480
_refine_ls_number_restraints 0
_refine_ls_restrained_S_all 1.031
_refine_ls_R_factor_all 0.0237
_refine_ls_R_factor_gt 0.0188
_refine_ls_shift/su_max 0.006
_refine_ls_shift/su_mean 0.000
_refine_ls_structure_factor_coef Fsqd
_refine_ls_weighting_details 'calc w=1/[\s^2^(Fo^2^)+(0.0183P)^2^+8.1685P] where P=(Fo^2^+2Fc^2^)/3'
_refine_ls_weighting_scheme calc
_refine_ls_wR_factor_gt 0.0420
_refine_ls_wR_factor_ref 0.0443
_reflns_number_gt 5721
_reflns_number_total 6480
_reflns_threshold_expression I>2\s(I)
_cod_data_source_file dn2276.cif
_cod_data_source_block I
_cod_depositor_comments
;
The following automatic conversions were performed:
'_symmetry_cell_setting' value 'Monoclinic' changed to 'monoclinic'
according to '/home/saulius/struct/CIF-dictionaries/cif_core.dic'
dictionary named 'cif_core.dic' version 2.4.1 from 2010-06-29.

Automatic conversion script
Id: cif_fix_enum 1527 2010-12-29 10:47:43Z saulius 

The following automatic conversions were performed:

'_symmetry_cell_setting' value 'Monoclinic' changed to 'monoclinic'
according to /home/saulius/struct/CIF-dictionaries/cif_core.dic
dictionary named 'cif_core.dic' version 2.4.1 from 2010-06-29.

Automatic conversion script
Id: cif_fix_values 1715 2011-07-08 13:25:40Z adriana 
;
_cod_original_cell_volume 6965.4(10)
_cod_original_sg_symbol_H-M C2/c
_cod_database_code 2217007
_cod_database_fobs_code 2217007

loop_
_symmetry_equiv_pos_as_xyz
'x, y, z'
'-x, y, -z+1/2'
'x+1/2, y+1/2, z'
'-x+1/2, y+1/2, -z+1/2'
'-x, -y, -z'
'x, -y, z-1/2'
'-x+1/2, -y+1/2, -z'
'x+1/2, -y+1/2, z-1/2'

loop_
_atom_site_type_symbol
_atom_site_label
_atom_site_fract_x
_atom_site_fract_y
_atom_site_fract_z
_atom_site_U_iso_or_equiv
_atom_site_adp_type
_atom_site_calc_flag
_atom_site_refinement_flags
_atom_site_occupancy
Eu Eu1 0.528205(4) 0.611291(8) 0.562535(4) 0.02456(4) Uani d . 1
O O5 0.58593(7) 0.57165(15) 0.66055(7) 0.0457(4) Uani d . 1
O O6 0.62759(6) 0.62061(13) 0.58772(7) 0.0417(4) Uani d . 1
N N3 0.82161(9) 0.3750(2) 0.77152(12) 0.0627(7) Uani d . 1
N N4 0.55055(7) 0.81740(14) 0.56748(8) 0.0312(4) Uani d . 1
N N5 0.48983(7) 0.72683(15) 0.64279(8) 0.0311(4) Uani d . 1
C C17 0.62845(9) 0.58151(19) 0.63974(11) 0.0375(6) Uani d . 1
C C18 0.68033(10) 0.5427(2) 0.67463(12) 0.0442(6) Uani d . 1
H H18 0.7110 0.5515 0.6581 0.053 Uiso calc R 1
C C19 0.68467(10) 0.4966(2) 0.72778(11) 0.0430(6) Uani d . 1
H H19 0.6538 0.4954 0.7444 0.052 Uiso calc R 1
C C20 0.73241(10) 0.4467(2) 0.76421(11) 0.0415(6) Uani d . 1
C C21 0.73315(12) 0.4186(3) 0.82349(13) 0.0589(8) Uani d . 1
H H21 0.7035 0.4319 0.8412 0.071 Uiso calc R 1
C C22 0.77820(14) 0.3705(3) 0.85628(14) 0.0729(10) Uani d . 1
H H22 0.7796 0.3521 0.8964 0.087 Uiso calc R 1
C C23 0.82070(13) 0.3506(3) 0.82849(15) 0.0664(9) Uani d . 1
H H23 0.8508 0.3179 0.8509 0.080 Uiso calc R 1
C C24 0.77778(10) 0.4222(2) 0.74091(12) 0.0500(7) Uani d . 1
H H24 0.7777 0.4400 0.7009 0.060 Uiso calc R 1
C C25 0.58064(10) 0.8617(2) 0.53183(11) 0.0418(6) Uani d . 1
H H25 0.5997 0.8160 0.5106 0.050 Uiso calc R 1
C C26 0.58516(12) 0.9740(2) 0.52446(12) 0.0531(7) Uani d . 1
H H26 0.6067 1.0017 0.4988 0.064 Uiso calc R 1
C C27 0.55780(12) 1.0418(2) 0.55515(13) 0.0562(7) Uani d . 1
H H27 0.5599 1.1165 0.5501 0.067 Uiso calc R 1
C C28 0.52609(10) 0.99896(19) 0.59464(12) 0.0450(6) Uani d . 1
C C29 0.49626(13) 1.0650(2) 0.62910(15) 0.0629(8) Uani d . 1
H H29 0.4973 1.1401 0.6255 0.076 Uiso calc R 1
C C30 0.46693(12) 1.0205(2) 0.66633(15) 0.0611(8) Uani d . 1
H H30 0.4485 1.0655 0.6886 0.073 Uiso calc R 1
C C31 0.46320(10) 0.9054(2) 0.67276(12) 0.0435(6) Uani d . 1
C C32 0.43288(10) 0.8555(2) 0.71132(12) 0.0505(7) Uani d . 1
H H32 0.4134 0.8978 0.7338 0.061 Uiso calc R 1
C C33 0.43197(10) 0.7457(2) 0.71572(11) 0.0472(6) Uani d . 1
H H33 0.4124 0.7120 0.7415 0.057 Uiso calc R 1
C C34 0.46102(9) 0.6843(2) 0.68077(10) 0.0395(6) Uani d . 1
H H34 0.4602 0.6091 0.6842 0.047 Uiso calc R 1
C C35 0.49140(8) 0.83702(18) 0.63913(10) 0.0318(5) Uani d . 1
C C36 0.52348(9) 0.88490(17) 0.59938(10) 0.0331(5) Uani d . 1
O O1 0.44766(7) 0.35404(12) 0.53195(7) 0.0375(4) Uani d . 1
O O2 0.47138(6) 0.48567(12) 0.60014(7) 0.0389(4) Uani d . 1
O O3 0.44546(6) 0.55841(12) 0.47089(7) 0.0367(4) Uani d . 1
O O4 0.44788(6) 0.71259(12) 0.51991(7) 0.0382(4) Uani d . 1
N N1 0.40521(14) 0.2529(3) 0.83252(12) 0.0830(9) Uani d . 1
N N2 0.21675(9) 0.92111(19) 0.44666(11) 0.0541(6) Uani d . 1
C C1 0.44874(9) 0.39752(17) 0.58251(10) 0.0328(5) Uani d . 1
C C2 0.42104(10) 0.33633(19) 0.62482(10) 0.0395(5) Uani d . 1
H H2 0.3976 0.2814 0.6090 0.047 Uiso calc R 1
C C3 0.42757(10) 0.35487(19) 0.68318(11) 0.0390(6) Uani d . 1
H H3 0.4495 0.4129 0.6979 0.047 Uiso calc R 1
C C4 0.40369(11) 0.2931(2) 0.72740(11) 0.0428(6) Uani d . 1
C C5 0.36142(13) 0.2224(2) 0.71075(14) 0.0632(8) Uani d . 1
H H5 0.3466 0.2118 0.6704 0.076 Uiso calc R 1
C C6 0.34154(17) 0.1676(3) 0.75602(19) 0.0866(12) Uani d . 1
H H6 0.3129 0.1199 0.7466 0.104 Uiso calc R 1
C C7 0.36502(18) 0.1855(3) 0.81466(18) 0.0882(12) Uani d . 1
H H7 0.3516 0.1473 0.8442 0.106 Uiso calc R 1
C C8 0.42271(12) 0.3066(3) 0.78849(12) 0.0584(8) Uani d . 1
H H8 0.4498 0.3571 0.7997 0.070 Uiso calc R 1
C C9 0.42372(9) 0.64675(17) 0.48230(9) 0.0295(5) Uani d . 1
C C10 0.36825(9) 0.67176(18) 0.45216(10) 0.0336(5) Uani d . 1
H H10 0.3514 0.6266 0.4216 0.040 Uiso calc R 1
C C11 0.34228(9) 0.75715(18) 0.46803(10) 0.0346(5) Uani d . 1
H H11 0.3607 0.7998 0.4989 0.041 Uiso calc R 1
C C12 0.28771(9) 0.79227(19) 0.44256(11) 0.0392(6) Uani d . 1
C C13 0.25486(11) 0.7384(3) 0.39657(14) 0.0658(9) Uani d . 1
H H13 0.2674 0.6777 0.3789 0.079 Uiso calc R 1
C C14 0.20331(12) 0.7750(3) 0.37698(17) 0.0795(11) Uani d . 1
H H14 0.1807 0.7390 0.3464 0.095 Uiso calc R 1
C C15 0.18612(11) 0.8654(3) 0.40342(15) 0.0651(9) Uani d . 1
H H15 0.1512 0.8888 0.3904 0.078 Uiso calc R 1
C C16 0.26665(10) 0.8837(2) 0.46531(12) 0.0457(6) Uani d . 1
H H16 0.2886 0.9220 0.4956 0.055 Uiso calc R 1
O O1W 0.69847(9) 0.61683(17) 0.50760(12) 0.0848(8) Uani d . 1
H H11W 0.6788 0.6122 0.5340 0.127 Uiso d R 1
H H12W 0.6986 0.5565 0.4895 0.127 Uiso d R 1
O O2W 0.30658(11) 0.1792(3) 0.55009(14) 0.1219(11) Uani d . 1
H H21W 0.2805 0.2095 0.5594 0.183 Uiso d R 1
H H22W 0.2973 0.1433 0.5193 0.183 Uiso d R 1
O O3W 0.3341(3) 0.9915(5) 0.6047(3) 0.133(2) Uani d P 0.50
H H32W 0.3035 1.0082 0.6078 0.199 Uiso d PR 0.50
H H31W 0.3521 1.0410 0.5944 0.199 Uiso d PR 0.50

loop_
_atom_site_aniso_label
_atom_site_aniso_U_11
_atom_site_aniso_U_22
_atom_site_aniso_U_33
_atom_site_aniso_U_12
_atom_site_aniso_U_13
_atom_site_aniso_U_23
Eu1 0.02668(6) 0.02120(6) 0.02471(6) -0.00104(4) 0.00168(4) -0.00081(4)
O5 0.0382(10) 0.0595(11) 0.0366(9) 0.0112(8) -0.0010(8) 0.0015(8)
O6 0.0356(9) 0.0442(10) 0.0416(10) -0.0015(7) -0.0026(7) 0.0035(8)
N3 0.0460(14) 0.0697(17) 0.0676(17) 0.0169(12) -0.0031(12) 0.0009(13)
N4 0.0331(10) 0.0262(10) 0.0332(10) -0.0044(8) 0.0026(8) -0.0031(8)
N5 0.0327(10) 0.0322(10) 0.0270(9) -0.0002(8) 0.0018(8) -0.0025(8)
C17 0.0348(13) 0.0324(13) 0.0411(14) 0.0016(10) -0.0045(11) -0.0092(10)
C18 0.0327(13) 0.0459(15) 0.0499(15) 0.0015(11) -0.0033(11) -0.0014(12)
C19 0.0366(13) 0.0420(14) 0.0471(15) 0.0007(11) -0.0016(11) -0.0039(12)
C20 0.0400(14) 0.0367(13) 0.0431(14) 0.0008(11) -0.0057(11) -0.0026(11)
C21 0.0577(18) 0.068(2) 0.0492(17) 0.0100(15) 0.0041(14) 0.0027(14)
C22 0.079(2) 0.084(2) 0.0483(18) 0.0120(19) -0.0102(17) 0.0169(16)
C23 0.0566(19) 0.0612(19) 0.070(2) 0.0155(15) -0.0192(16) 0.0079(16)
C24 0.0455(15) 0.0541(16) 0.0469(15) 0.0046(13) -0.0013(12) 0.0001(12)
C25 0.0464(15) 0.0380(14) 0.0418(14) -0.0111(11) 0.0102(11) -0.0053(11)
C26 0.0648(18) 0.0425(15) 0.0533(17) -0.0208(14) 0.0140(14) 0.0019(13)
C27 0.0678(19) 0.0272(14) 0.072(2) -0.0109(13) 0.0082(16) 0.0033(13)
C28 0.0483(15) 0.0273(12) 0.0564(16) -0.0001(11) 0.0012(12) -0.0037(11)
C29 0.070(2) 0.0292(14) 0.090(2) 0.0054(14) 0.0161(18) -0.0103(15)
C30 0.0621(19) 0.0410(16) 0.082(2) 0.0117(14) 0.0170(17) -0.0203(15)
C31 0.0387(14) 0.0424(15) 0.0483(15) 0.0069(11) 0.0048(11) -0.0116(11)
C32 0.0383(14) 0.0632(18) 0.0511(16) 0.0081(13) 0.0110(12) -0.0178(14)
C33 0.0389(14) 0.0665(19) 0.0373(14) -0.0032(13) 0.0099(11) -0.0062(13)
C34 0.0429(14) 0.0412(14) 0.0346(13) -0.0038(11) 0.0077(11) -0.0019(10)
C35 0.0298(11) 0.0306(12) 0.0322(12) 0.0016(9) -0.0025(9) -0.0049(10)
C36 0.0326(12) 0.0288(12) 0.0348(12) 0.0001(10) -0.0024(9) -0.0040(10)
O1 0.0497(10) 0.0332(8) 0.0308(8) -0.0102(7) 0.0099(7) -0.0043(7)
O2 0.0511(10) 0.0324(9) 0.0353(9) -0.0135(8) 0.0136(8) -0.0048(7)
O3 0.0388(9) 0.0252(8) 0.0454(9) 0.0047(7) 0.0059(7) -0.0021(7)
O4 0.0359(9) 0.0310(8) 0.0426(9) 0.0043(7) -0.0074(7) -0.0062(7)
N1 0.102(2) 0.097(2) 0.0588(17) 0.014(2) 0.0373(17) 0.0253(17)
N2 0.0400(13) 0.0515(14) 0.0725(16) 0.0131(11) 0.0148(12) 0.0069(12)
C1 0.0365(12) 0.0291(12) 0.0329(12) -0.0023(10) 0.0064(10) 0.0012(10)
C2 0.0475(14) 0.0341(13) 0.0392(13) -0.0128(11) 0.0136(11) -0.0034(11)
C3 0.0453(14) 0.0330(13) 0.0413(14) -0.0038(11) 0.0145(11) 0.0005(10)
C4 0.0541(16) 0.0347(13) 0.0443(15) 0.0045(11) 0.0215(12) 0.0046(11)
C5 0.085(2) 0.0511(18) 0.0599(19) -0.0153(16) 0.0310(17) 0.0009(14)
C6 0.110(3) 0.063(2) 0.099(3) -0.032(2) 0.053(3) 0.003(2)
C7 0.121(3) 0.080(3) 0.079(3) 0.008(2) 0.060(3) 0.028(2)
C8 0.0684(19) 0.068(2) 0.0432(16) 0.0044(15) 0.0209(14) 0.0110(14)
C9 0.0330(12) 0.0250(11) 0.0299(11) 0.0008(9) 0.0038(9) 0.0039(9)
C10 0.0329(12) 0.0299(12) 0.0354(12) -0.0021(10) -0.0011(10) -0.0044(10)
C11 0.0327(12) 0.0337(12) 0.0354(12) -0.0028(10) 0.0009(10) -0.0018(10)
C12 0.0321(13) 0.0388(13) 0.0456(14) 0.0026(10) 0.0045(11) 0.0012(11)
C13 0.0437(16) 0.065(2) 0.080(2) 0.0141(14) -0.0149(15) -0.0226(17)
C14 0.0462(18) 0.082(2) 0.098(3) 0.0138(17) -0.0224(17) -0.025(2)
C15 0.0340(15) 0.072(2) 0.085(2) 0.0112(14) -0.0021(15) 0.0104(18)
C16 0.0371(13) 0.0432(14) 0.0565(16) 0.0046(12) 0.0078(12) 0.0001(12)
O1W 0.0709(15) 0.0684(15) 0.128(2) -0.0128(12) 0.0522(15) -0.0190(14)
O2W 0.093(2) 0.123(3) 0.140(3) -0.0135(19) -0.0045(19) 0.010(2)
O3W 0.139(5) 0.103(5) 0.133(5) -0.017(4) -0.036(4) 0.009(4)

loop_
_atom_type_symbol
_atom_type_description
_atom_type_scat_dispersion_real
_atom_type_scat_dispersion_imag
_atom_type_scat_source
C C 0.0033 0.0016 'International Tables Vol C Tables 4.2.6.8 and 6.1.1.4'
H H 0.0000 0.0000 'International Tables Vol C Tables 4.2.6.8 and 6.1.1.4'
N N 0.0061 0.0033 'International Tables Vol C Tables 4.2.6.8 and 6.1.1.4'
O O 0.0106 0.0060 'International Tables Vol C Tables 4.2.6.8 and 6.1.1.4'
Eu Eu -0.1578 3.6682 'International Tables Vol C Tables 4.2.6.8 and 6.1.1.4'

loop_
_geom_angle_atom_site_label_1
_geom_angle_atom_site_label_2
_geom_angle_atom_site_label_3
_geom_angle_site_symmetry_1
_geom_angle_site_symmetry_3
_geom_angle
O3 Eu1 O1 5_666 5_666 74.72(5)
O3 Eu1 O2 5_666 . 76.31(5)
O1 Eu1 O2 5_666 . 135.54(5)
O3 Eu1 O4 5_666 . 126.32(5)
O1 Eu1 O4 5_666 . 83.44(6)
O2 Eu1 O4 . . 87.38(6)
O3 Eu1 O5 5_666 . 87.40(6)
O1 Eu1 O5 5_666 . 129.42(6)
O2 Eu1 O5 . . 81.54(6)
O4 Eu1 O5 . . 140.72(5)
O3 Eu1 O6 5_666 . 77.26(5)
O1 Eu1 O6 5_666 . 77.34(6)
O2 Eu1 O6 . . 127.26(6)
O4 Eu1 O6 . . 144.08(5)
O5 Eu1 O6 . . 52.45(6)
O3 Eu1 N4 5_666 . 143.74(6)
O1 Eu1 N4 5_666 . 76.83(5)
O2 Eu1 N4 . . 139.73(5)
O4 Eu1 N4 . . 71.25(5)
O5 Eu1 N4 . . 93.68(6)
O6 Eu1 N4 . . 74.94(6)
O3 Eu1 N5 5_666 . 149.61(6)
O1 Eu1 N5 5_666 . 135.59(5)
O2 Eu1 N5 . . 77.35(5)
O4 Eu1 N5 . . 66.85(5)
O5 Eu1 N5 . . 73.95(6)
O6 Eu1 N5 . . 107.73(5)
N4 Eu1 N5 . . 63.04(6)
O3 Eu1 O3 5_666 . 76.84(5)
O1 Eu1 O3 5_666 . 69.55(5)
O2 Eu1 O3 . . 71.51(5)
O4 Eu1 O3 . . 49.54(5)
O5 Eu1 O3 . . 151.25(6)
O6 Eu1 O3 . . 142.18(5)
N4 Eu1 O3 . . 113.28(5)
N5 Eu1 O3 . . 108.60(5)
O3 Eu1 C17 5_666 . 78.89(6)
O1 Eu1 C17 5_666 . 103.18(7)
O2 Eu1 C17 . . 103.45(7)
O4 Eu1 C17 . . 154.62(6)
O5 Eu1 C17 . . 26.26(6)
O6 Eu1 C17 . . 26.44(6)
N4 Eu1 C17 . . 86.25(6)
N5 Eu1 C17 . . 92.85(6)
O3 Eu1 C17 . . 155.71(6)
O3 Eu1 C9 5_666 . 102.08(6)
O1 Eu1 C9 5_666 . 76.75(6)
O2 Eu1 C9 . . 77.23(6)
O4 Eu1 C9 . . 24.37(5)
O5 Eu1 C9 . . 153.82(6)
O6 Eu1 C9 . . 153.25(6)
N4 Eu1 C9 . . 92.72(6)
N5 Eu1 C9 . . 86.51(6)
O3 Eu1 C9 . . 25.25(5)
C17 Eu1 C9 . . 178.95(6)
O3 Eu1 Eu1 5_666 5_666 41.90(4)
O1 Eu1 Eu1 5_666 5_666 66.76(4)
O2 Eu1 Eu1 . 5_666 69.10(4)
O4 Eu1 Eu1 . 5_666 84.45(4)
O5 Eu1 Eu1 . 5_666 125.08(4)
O6 Eu1 Eu1 . 5_666 114.34(4)
N4 Eu1 Eu1 . 5_666 138.18(4)
N5 Eu1 Eu1 . 5_666 136.55(4)
O3 Eu1 Eu1 . 5_666 34.93(3)
C17 Eu1 Eu1 . 5_666 120.79(5)
C9 Eu1 Eu1 . 5_666 60.18(4)
C17 O5 Eu1 . . 93.33(14)
C17 O6 Eu1 . . 92.42(14)
C23 N3 C24 . . 116.3(3)
C25 N4 C36 . . 118.12(19)
C25 N4 Eu1 . . 121.48(15)
C36 N4 Eu1 . . 119.38(14)
C34 N5 C35 . . 117.2(2)
C34 N5 Eu1 . . 123.15(15)
C35 N5 Eu1 . . 118.67(14)
O5 C17 O6 . . 120.7(2)
O5 C17 C18 . . 120.6(2)
O6 C17 C18 . . 118.6(2)
O5 C17 Eu1 . . 60.41(12)
O6 C17 Eu1 . . 61.14(12)
C18 C17 Eu1 . . 168.00(16)
C19 C18 C17 . . 122.9(2)
C19 C18 H18 . . 118.5
C17 C18 H18 . . 118.5
C18 C19 C20 . . 128.0(3)
C18 C19 H19 . . 116.0
C20 C19 H19 . . 116.0
C21 C20 C24 . . 116.6(2)
C21 C20 C19 . . 120.9(2)
C24 C20 C19 . . 122.5(2)
C20 C21 C22 . . 119.6(3)
C20 C21 H21 . . 120.2
C22 C21 H21 . . 120.2
C23 C22 C21 . . 118.6(3)
C23 C22 H22 . . 120.7
C21 C22 H22 . . 120.7
N3 C23 C22 . . 123.9(3)
N3 C23 H23 . . 118.0
C22 C23 H23 . . 118.0
N3 C24 C20 . . 125.0(3)
N3 C24 H24 . . 117.5
C20 C24 H24 . . 117.5
N4 C25 C26 . . 123.3(2)
N4 C25 H25 . . 118.4
C26 C25 H25 . . 118.4
C27 C26 C25 . . 119.2(3)
C27 C26 H26 . . 120.4
C25 C26 H26 . . 120.4
C26 C27 C28 . . 119.9(2)
C26 C27 H27 . . 120.1
C28 C27 H27 . . 120.1
C27 C28 C36 . . 117.5(2)
C27 C28 C29 . . 123.4(2)
C36 C28 C29 . . 119.1(3)
C30 C29 C28 . . 121.2(3)
C30 C29 H29 . . 119.4
C28 C29 H29 . . 119.4
C29 C30 C31 . . 121.6(3)
C29 C30 H30 . . 119.2
C31 C30 H30 . . 119.2
C32 C31 C35 . . 117.5(2)
C32 C31 C30 . . 123.4(2)
C35 C31 C30 . . 119.1(3)
C33 C32 C31 . . 120.0(2)
C33 C32 H32 . . 120.0
C31 C32 H32 . . 120.0
C32 C33 C34 . . 118.8(2)
C32 C33 H33 . . 120.6
C34 C33 H33 . . 120.6
N5 C34 C33 . . 124.0(2)
N5 C34 H34 . . 118.0
C33 C34 H34 . . 118.0
N5 C35 C31 . . 122.6(2)
N5 C35 C36 . . 118.14(19)
C31 C35 C36 . . 119.3(2)
N4 C36 C28 . . 122.1(2)
N4 C36 C35 . . 118.33(19)
C28 C36 C35 . . 119.6(2)
C1 O1 Eu1 . 5_666 140.95(14)
C1 O2 Eu1 . . 136.14(14)
C9 O3 Eu1 . 5_666 169.88(14)
C9 O3 Eu1 . . 86.92(12)
Eu1 O3 Eu1 5_666 . 103.16(5)
C9 O4 Eu1 . . 102.16(13)
C7 N1 C8 . . 115.2(3)
C15 N2 C16 . . 116.7(2)
O1 C1 O2 . . 126.1(2)
O1 C1 C2 . . 115.56(19)
O2 C1 C2 . . 118.4(2)
C3 C2 C1 . . 124.4(2)
C3 C2 H2 . . 117.8
C1 C2 H2 . . 117.8
C2 C3 C4 . . 126.6(2)
C2 C3 H3 . . 116.7
C4 C3 H3 . . 116.7
C5 C4 C8 . . 117.5(2)
C5 C4 C3 . . 122.5(2)
C8 C4 C3 . . 120.0(2)
C4 C5 C6 . . 118.2(3)
C4 C5 H5 . . 120.9
C6 C5 H5 . . 120.9
C7 C6 C5 . . 118.6(3)
C7 C6 H6 . . 120.7
C5 C6 H6 . . 120.7
N1 C7 C6 . . 125.1(3)
N1 C7 H7 . . 117.4
C6 C7 H7 . . 117.4
N1 C8 C4 . . 125.3(3)
N1 C8 H8 . . 117.4
C4 C8 H8 . . 117.4
O4 C9 O3 . . 120.99(19)
O4 C9 C10 . . 119.13(19)
O3 C9 C10 . . 119.86(19)
O4 C9 Eu1 . . 53.47(10)
O3 C9 Eu1 . . 67.83(11)
C10 C9 Eu1 . . 169.61(15)
C11 C10 C9 . . 121.3(2)
C11 C10 H10 . . 119.4
C9 C10 H10 . . 119.4
C10 C11 C12 . . 127.6(2)
C10 C11 H11 . . 116.2
C12 C11 H11 . . 116.2
C13 C12 C16 . . 116.6(2)
C13 C12 C11 . . 123.7(2)
C16 C12 C11 . . 119.7(2)
C12 C13 C14 . . 119.7(3)
C12 C13 H13 . . 120.2
C14 C13 H13 . . 120.2
C15 C14 C13 . . 119.0(3)
C15 C14 H14 . . 120.5
C13 C14 H14 . . 120.5
N2 C15 C14 . . 123.4(3)
N2 C15 H15 . . 118.3
C14 C15 H15 . . 118.3
N2 C16 C12 . . 124.6(3)
N2 C16 H16 . . 117.7
C12 C16 H16 . . 117.7
H11W O1W H12W . . 109.4
H21W O2W H22W . . 109.8
H32W O3W H31W . . 115.1

loop_
_geom_bond_atom_site_label_1
_geom_bond_atom_site_label_2
_geom_bond_site_symmetry_2
_geom_bond_distance
Eu1 O3 5_666 2.3604(15)
Eu1 O1 5_666 2.3638(15)
Eu1 O2 . 2.3763(15)
Eu1 O4 . 2.4400(15)
Eu1 O5 . 2.4765(16)
Eu1 O6 . 2.4922(16)
Eu1 N4 . 2.6001(18)
Eu1 N5 . 2.6272(18)
Eu1 O3 . 2.7530(16)
Eu1 C17 . 2.843(2)
Eu1 C9 . 2.969(2)
Eu1 Eu1 5_666 4.0137(3)
O5 C17 . 1.260(3)
O6 C17 . 1.267(3)
N3 C23 . 1.326(4)
N3 C24 . 1.335(3)
N4 C25 . 1.324(3)
N4 C36 . 1.365(3)
N5 C34 . 1.332(3)
N5 C35 . 1.361(3)
C17 C18 . 1.489(3)
C18 C19 . 1.315(3)
C18 H18 . 0.9300
C19 C20 . 1.474(3)
C19 H19 . 0.9300
C20 C21 . 1.380(4)
C20 C24 . 1.385(4)
C21 C22 . 1.381(4)
C21 H21 . 0.9300
C22 C23 . 1.366(5)
C22 H22 . 0.9300
C23 H23 . 0.9300
C24 H24 . 0.9300
C25 C26 . 1.400(3)
C25 H25 . 0.9300
C26 C27 . 1.355(4)
C26 H26 . 0.9300
C27 C28 . 1.408(4)
C27 H27 . 0.9300
C28 C36 . 1.412(3)
C28 C29 . 1.434(4)
C29 C30 . 1.338(4)
C29 H29 . 0.9300
C30 C31 . 1.431(4)
C30 H30 . 0.9300
C31 C32 . 1.404(4)
C31 C35 . 1.413(3)
C32 C33 . 1.357(4)
C32 H32 . 0.9300
C33 C34 . 1.397(3)
C33 H33 . 0.9300
C34 H34 . 0.9300
C35 C36 . 1.443(3)
O1 C1 . 1.258(3)
O1 Eu1 5_666 2.3638(15)
O2 C1 . 1.260(3)
O3 C9 . 1.268(3)
O3 Eu1 5_666 2.3604(15)
O4 C9 . 1.253(3)
N1 C7 . 1.322(5)
N1 C8 . 1.336(4)
N2 C15 . 1.327(4)
N2 C16 . 1.345(3)
C1 C2 . 1.490(3)
C2 C3 . 1.319(3)
C2 H2 . 0.9300
C3 C4 . 1.471(3)
C3 H3 . 0.9300
C4 C5 . 1.382(4)
C4 C8 . 1.388(4)
C5 C6 . 1.394(4)
C5 H5 . 0.9300
C6 C7 . 1.370(5)
C6 H6 . 0.9300
C7 H7 . 0.9300
C8 H8 . 0.9300
C9 C10 . 1.485(3)
C10 C11 . 1.325(3)
C10 H10 . 0.9300
C11 C12 . 1.469(3)
C11 H11 . 0.9300
C12 C13 . 1.381(4)
C12 C16 . 1.385(3)
C13 C14 . 1.382(4)
C13 H13 . 0.9300
C14 C15 . 1.371(4)
C14 H14 . 0.9300
C15 H15 . 0.9300
C16 H16 . 0.9300
O1W H11W . 0.8462
O1W H12W . 0.8481
O2W H21W . 0.8204
O2W H22W . 0.8227
O3W H32W . 0.8204
O3W H31W . 0.8198

loop_
_geom_hbond_atom_site_label_D
_geom_hbond_atom_site_label_H
_geom_hbond_atom_site_label_A
_geom_hbond_site_symmetry_A
_geom_hbond_distance_DH
_geom_hbond_distance_HA
_geom_hbond_distance_DA
_geom_hbond_angle_DHA
O1W H11W O6 . 0.85 1.94 2.775(3) 170.9
O1W H12W N2 3_545 0.85 2.02 2.856(3) 166.8
O2W H21W O1W 3_445 0.82 2.48 2.851(4) 108.6
O3W H31W O2W 1_565 0.82 2.20 2.655(7) 115.5
